data_1001011
loop_
_publ_author_name
'Leclaire, A'
'Borel, M M'

_publ_section_title
;
Le dichlorure et le dibromure de calcium hexahydrates
;
_journal_coden_ASTM ACBCAR
_journal_name_full 'Acta Crystallographica B (24,1968-38,1982)'
_journal_page_first 2938
_journal_page_last 2940
_journal_paper_doi 10.1107/S0567740877009881
_journal_volume 33
_journal_year 1977
_chemical_formula_structural 'CA BR2 (H2 O)6'
_chemical_formula_sum 'Br2 Ca H12 O6'
_chemical_name_systematic 'CALCIUM BROMIDE HEXAHYDRATE'
_space_group_IT_number 150
_symmetry_cell_setting trigonal
_symmetry_Int_Tables_number 150
_symmetry_space_group_name_Hall 'P 3 2"'
_symmetry_space_group_name_H-M 'P 3 2 1'
_cell_angle_alpha 90
_cell_angle_beta 90
_cell_angle_gamma 120
_cell_formula_units_Z 1
_cell_length_a 8.164(5)
_cell_length_b 8.164(5)
_cell_length_c 4.016(5)
_cell_volume 231.8
_exptl_crystal_density_meas 2.21
_refine_ls_R_factor_all 0.059
_cod_original_formula_sum 'H12 Br2 Ca O6'
_cod_database_code 1001011

loop_
_symmetry_equiv_pos_as_xyz
x,y,z
-y,x-y,z
y-x,-x,z
y,x,-z
-x,y-x,-z
x-y,-y,-z

loop_
_atom_site_label
_atom_site_type_symbol
_atom_site_symmetry_multiplicity
_atom_site_Wyckoff_symbol
_atom_site_fract_x
_atom_site_fract_y
_atom_site_fract_z
_atom_site_occupancy
_atom_site_attached_hydrogens
_atom_site_calc_flag
Ca1 Ca2+ 1 a 0. 0. 0. 1. 0 d
Br1 Br1- 2 d 0.3333 -0.3333 0.4435(2) 1. 0 d
O1 O2- 3 f -0.2065(9) 0. 0.5 1. 0 d
O2 O2- 3 e 0.3021(9) 0. 0. 1. 0 d
H1 H1+ 6 g -0.2192 0.1131 0.4925 1. 0 d
H2 H1+ 6 g 0.4233 0.1039 -0.0791 1. 0 d

loop_
_atom_type_symbol
_atom_type_oxidation_number
Ca2+ 2.000
Br1- -1.000
O2- -2.000
H1+ 1.000
